data_4126306
loop_
_publ_author_name
'Sharber, Seth A.'
'Baral, Rom Nath'
'Frausto, Fanny'
'Haas, Terry E.'
'M\"uller, Peter'
'Thomas Iii, Samuel W.'

_publ_section_title
;
 Substituent Effects That Control Conjugated Oligomer Conformation through
 Non-covalent Interactions.
;
_journal_name_full 'Journal of the American Chemical Society'
_journal_paper_doi 10.1021/jacs.7b00878
_journal_year 2017
_chemical_formula_sum 'C38 H14 F10 N2 O8'
_chemical_formula_weight 816.51
_space_group_crystal_system monoclinic
_space_group_IT_number 14
_space_group_name_Hall '-P 2yn'
_space_group_name_H-M_alt 'P 1 21/n 1'
_symmetry_space_group_name_Hall '-P 2yn'
_symmetry_space_group_name_H-M 'P 1 21/n 1'
_atom_sites_solution_hydrogens geom
_audit_creation_method SHELXL-2014/7
_audit_update_record
;
2016-11-15 # Formatted by publCIF

;
_cell_angle_alpha 90
_cell_angle_beta 102.455(8)
_cell_angle_gamma 90
_cell_formula_units_Z 2
_cell_length_a 16.1026(17)
_cell_length_b 5.6463(7)
_cell_length_c 17.9272(17)
_cell_measurement_reflns_used 3041
_cell_measurement_temperature 100(2)
_cell_measurement_theta_max 69.49
_cell_measurement_theta_min 3.35
_cell_volume 1591.6(3)
_computing_structure_refinement 'SHELXL-2014/7 (Sheldrick, 2014)'
_diffrn_ambient_temperature 100(2)
_diffrn_measured_fraction_theta_full 0.992
_diffrn_measured_fraction_theta_max 0.971
_diffrn_measurement_device_type 'Bruker D8 Quest'
_diffrn_measurement_method 'omega, phi scans'
_diffrn_radiation_type CuK\a
_diffrn_radiation_wavelength 1.54178
_diffrn_reflns_av_R_equivalents 0.0697
_diffrn_reflns_av_unetI/netI 0.0509
_diffrn_reflns_Laue_measured_fraction_full 0.992
_diffrn_reflns_Laue_measured_fraction_max 0.971
_diffrn_reflns_limit_h_max 19
_diffrn_reflns_limit_h_min -19
_diffrn_reflns_limit_k_max 6
_diffrn_reflns_limit_k_min -5
_diffrn_reflns_limit_l_max 21
_diffrn_reflns_limit_l_min -20
_diffrn_reflns_number 13599
_diffrn_reflns_point_group_measured_fraction_full 0.992
_diffrn_reflns_point_group_measured_fraction_max 0.971
_diffrn_reflns_theta_full 67.679
_diffrn_reflns_theta_max 69.761
_diffrn_reflns_theta_min 3.349
_exptl_absorpt_coefficient_mu 1.405
_exptl_absorpt_correction_type multi-scan
_exptl_absorpt_process_details SADABS-2014/4
_exptl_crystal_colour Yellow
_exptl_crystal_density_diffrn 1.704
_exptl_crystal_description Needle
_exptl_crystal_F_000 820
_exptl_crystal_size_max 0.610
_exptl_crystal_size_mid 0.015
_exptl_crystal_size_min 0.005
_exptl_transmission_factor_max 0.9930
_exptl_transmission_factor_min 0.4810
_refine_diff_density_max 0.369
_refine_diff_density_min -0.263
_refine_diff_density_rms 0.093
_refine_ls_extinction_method none
_refine_ls_goodness_of_fit_ref 1.035
_refine_ls_hydrogen_treatment constr
_refine_ls_matrix_type full
_refine_ls_number_parameters 262
_refine_ls_number_reflns 2907
_refine_ls_number_restraints 0
_refine_ls_restrained_S_all 1.035
_refine_ls_R_factor_all 0.0772
_refine_ls_R_factor_gt 0.0586
_refine_ls_shift/su_max 0.000
_refine_ls_shift/su_mean 0.000
_refine_ls_structure_factor_coef Fsqd
_refine_ls_weighting_details 'w=1/[\s^2^(Fo^2^)+(0.1101P)^2^] where P=(Fo^2^+2Fc^2^)/3'
_refine_ls_weighting_scheme calc
_refine_ls_wR_factor_gt 0.1462
_refine_ls_wR_factor_ref 0.1626
_reflns_Friedel_coverage 0.000
_reflns_number_gt 2185
_reflns_number_total 2907
_reflns_threshold_expression 'I > 2\s(I)'
_cod_data_source_file ja7b00878_si_012.cif
_cod_data_source_block NO2-F5
_cod_database_code 4126306
_shelx_shelxl_version_number 2014/7
_shelx_space_group_comment
;
The symmetry employed for this shelxl refinement is uniquely defined
by the following loop, which should always be used as a source of
symmetry information in preference to the above space-group names.
They are only intended as comments.
;
_shelx_estimated_absorpt_t_min 0.481
_shelx_estimated_absorpt_t_max 0.993

loop_
_space_group_symop_operation_xyz
'x, y, z'
'-x+1/2, y+1/2, -z+1/2'
'-x, -y, -z'
'x-1/2, -y-1/2, z-1/2'

loop_
_atom_site_label
_atom_site_type_symbol
_atom_site_fract_x
_atom_site_fract_y
_atom_site_fract_z
_atom_site_U_iso_or_equiv
_atom_site_adp_type
_atom_site_occupancy
_atom_site_site_symmetry_order
_atom_site_calc_flag
_atom_site_refinement_flags_posn
_atom_site_refinement_flags_adp
F001 F 0.29776(9) 0.7288(3) 0.19983(8) 0.0354(4) Uani 1 1 d . .
F002 F 0.45805(10) 1.4335(3) 0.24660(9) 0.0360(4) Uani 1 1 d . .
F003 F 0.32921(10) 0.6427(3) 0.35035(8) 0.0359(4) Uani 1 1 d . .
F004 F 0.42371(10) 0.9495(3) 0.45003(8) 0.0400(4) Uani 1 1 d . .
F005 F 0.48798(10) 1.3478(3) 0.39670(9) 0.0426(5) Uani 1 1 d . .
O006 O 0.41625(11) 0.9405(3) 0.10806(9) 0.0292(4) Uani 1 1 d . .
O007 O 0.35644(12) 1.0238(4) -0.01451(10) 0.0357(5) Uani 1 1 d . .
O008 O 0.75937(13) -0.0886(4) 0.53844(10) 0.0423(5) Uani 1 1 d . .
O009 O 0.67263(13) -0.3824(4) 0.50463(11) 0.0456(6) Uani 1 1 d . .
N1 N 0.70746(14) -0.1993(5) 0.49084(12) 0.0338(6) Uani 1 1 d . .
C00B C 0.64561(15) 0.0681(5) 0.26629(13) 0.0264(5) Uani 1 1 d . .
C00C C 0.50270(15) 0.5669(5) 0.07368(13) 0.0271(5) Uani 1 1 d . .
H00C H 0.5047 0.6145 0.1249 0.033 Uiso 1 1 calc R U
C00D C 0.42455(15) 1.2373(5) 0.27016(14) 0.0285(6) Uani 1 1 d . .
C00E C 0.37648(15) 1.0833(5) 0.21797(13) 0.0259(5) Uani 1 1 d . .
C00F C 0.54901(15) 0.3699(5) 0.06153(13) 0.0262(5) Uani 1 1 d . .
C00G C 0.36003(15) 0.8386(5) 0.32458(14) 0.0284(6) Uani 1 1 d . .
C00H C 0.45321(14) 0.6994(5) 0.01485(13) 0.0260(5) Uani 1 1 d . .
C00I C 0.68618(15) -0.1056(5) 0.41228(13) 0.0281(6) Uani 1 1 d . .
C00J C 0.40315(15) 0.9035(5) 0.03236(13) 0.0280(6) Uani 1 1 d . .
C00K C 0.34457(15) 0.8851(5) 0.24731(14) 0.0276(5) Uani 1 1 d . .
C00L C 0.40815(15) 0.9954(5) 0.37507(13) 0.0300(6) Uani 1 1 d . .
C1 C 0.59355(15) 0.2463(5) 0.12821(13) 0.0286(6) Uani 1 1 d . .
C00N C 0.44073(15) 1.1952(5) 0.34860(14) 0.0317(6) Uani 1 1 d . .
C00O C 0.62032(15) 0.1659(5) 0.19074(14) 0.0287(6) Uani 1 1 d . .
C00P C 0.36273(16) 1.1189(5) 0.13273(13) 0.0283(6) Uani 1 1 d . .
H00A H 0.3022 1.0948 0.1077 0.034 Uiso 1 1 calc R U
H00B H 0.3801 1.2801 0.1207 0.034 Uiso 1 1 calc R U
C00Q C 0.70371(16) 0.1887(5) 0.32300(14) 0.0313(6) Uani 1 1 d . .
H00Q H 0.7289 0.3319 0.3110 0.038 Uiso 1 1 calc R U
C00R C 0.72435(16) 0.0991(5) 0.39644(14) 0.0321(6) Uani 1 1 d . .
H00R H 0.7643 0.1783 0.4352 0.038 Uiso 1 1 calc R U
C00S C 0.62890(16) -0.2302(6) 0.35810(14) 0.0330(6) Uani 1 1 d . .
H00S H 0.6041 -0.3733 0.3708 0.040 Uiso 1 1 calc R U
C00T C 0.60881(17) -0.1398(5) 0.28474(15) 0.0343(6) Uani 1 1 d . .
H00T H 0.5692 -0.2214 0.2464 0.041 Uiso 1 1 calc R U

loop_
_atom_site_aniso_label
_atom_site_aniso_U_11
_atom_site_aniso_U_22
_atom_site_aniso_U_33
_atom_site_aniso_U_23
_atom_site_aniso_U_13
_atom_site_aniso_U_12
F001 0.0403(8) 0.0390(10) 0.0257(7) -0.0042(6) 0.0043(6) -0.0102(7)
F002 0.0433(8) 0.0333(9) 0.0341(8) -0.0011(6) 0.0143(6) -0.0075(7)
F003 0.0393(8) 0.0386(10) 0.0305(8) 0.0065(6) 0.0094(6) -0.0063(7)
F004 0.0403(8) 0.0585(12) 0.0196(7) 0.0035(7) 0.0032(6) -0.0033(8)
F005 0.0437(8) 0.0528(12) 0.0298(8) -0.0104(7) 0.0043(6) -0.0165(8)
O006 0.0327(8) 0.0358(11) 0.0194(8) -0.0008(7) 0.0063(6) 0.0036(8)
O007 0.0450(10) 0.0390(12) 0.0238(9) 0.0062(8) 0.0092(7) 0.0117(9)
O008 0.0466(11) 0.0555(14) 0.0209(9) 0.0022(9) -0.0016(8) 0.0024(10)
O009 0.0499(12) 0.0524(15) 0.0340(10) 0.0180(9) 0.0081(9) -0.0057(11)
N1 0.0350(11) 0.0439(15) 0.0221(10) 0.0060(9) 0.0050(9) 0.0020(11)
C00B 0.0281(11) 0.0306(14) 0.0207(11) 0.0020(9) 0.0054(9) 0.0040(11)
C00C 0.0299(11) 0.0346(15) 0.0167(10) 0.0014(9) 0.0050(9) -0.0015(11)
C00D 0.0288(11) 0.0304(15) 0.0281(12) -0.0029(10) 0.0100(9) -0.0018(11)
C00E 0.0288(11) 0.0281(14) 0.0218(11) -0.0007(9) 0.0079(9) 0.0040(10)
C00F 0.0284(11) 0.0312(15) 0.0192(11) 0.0030(9) 0.0052(8) -0.0015(11)
C00G 0.0277(11) 0.0283(15) 0.0305(12) 0.0025(10) 0.0089(9) -0.0004(10)
C00H 0.0279(11) 0.0302(15) 0.0206(11) 0.0007(9) 0.0069(9) -0.0016(10)
C00I 0.0285(12) 0.0352(15) 0.0210(11) 0.0043(10) 0.0065(9) 0.0039(11)
C00J 0.0303(11) 0.0324(15) 0.0221(11) 0.0024(10) 0.0072(9) -0.0008(11)
C00K 0.0270(11) 0.0295(14) 0.0259(12) -0.0040(10) 0.0048(9) -0.0016(10)
C00L 0.0284(11) 0.0424(17) 0.0192(11) 0.0018(10) 0.0050(9) 0.0017(12)
C1 0.0307(11) 0.0333(15) 0.0227(12) -0.0010(10) 0.0078(9) -0.0006(11)
C00N 0.0272(11) 0.0389(17) 0.0286(12) -0.0064(11) 0.0050(9) -0.0029(11)
C00O 0.0293(11) 0.0309(15) 0.0265(12) 0.0009(10) 0.0071(9) 0.0039(11)
C00P 0.0316(12) 0.0300(15) 0.0240(11) 0.0007(10) 0.0079(9) 0.0059(11)
C00Q 0.0341(12) 0.0326(16) 0.0268(12) 0.0046(10) 0.0059(10) -0.0030(11)
C00R 0.0338(12) 0.0373(16) 0.0225(11) -0.0023(10) 0.0003(9) -0.0045(12)
C00S 0.0333(12) 0.0354(16) 0.0296(12) 0.0064(11) 0.0054(10) -0.0062(12)
C00T 0.0367(13) 0.0357(16) 0.0279(12) -0.0017(11) 0.0009(10) -0.0058(12)

loop_
_atom_type_symbol
_atom_type_description
_atom_type_scat_dispersion_real
_atom_type_scat_dispersion_imag
_atom_type_scat_source
C C 0.0181 0.0091 'International Tables Vol C Tables 4.2.6.8 and 6.1.1.4'
H H 0.0000 0.0000 'International Tables Vol C Tables 4.2.6.8 and 6.1.1.4'
N N 0.0311 0.0180 'International Tables Vol C Tables 4.2.6.8 and 6.1.1.4'
O O 0.0492 0.0322 'International Tables Vol C Tables 4.2.6.8 and 6.1.1.4'
F F 0.0727 0.0534 'International Tables Vol C Tables 4.2.6.8 and 6.1.1.4'

loop_
_geom_angle_atom_site_label_1
_geom_angle_atom_site_label_2
_geom_angle_atom_site_label_3
_geom_angle
_geom_angle_site_symmetry_1
_geom_angle_site_symmetry_3
C00J O006 C00P 116.13(19) . .
O009 N1 O008 124.1(2) . .
O009 N1 C00I 118.2(2) . .
O008 N1 C00I 117.7(2) . .
C00T C00B C00Q 119.4(2) . .
C00T C00B C00O 120.1(2) . .
C00Q C00B C00O 120.4(2) . .
C00F C00C C00H 123.5(2) . .
C00F C00C H00C 118.2 . .
C00H C00C H00C 118.2 . .
F002 C00D C00E 120.7(2) . .
F002 C00D C00N 117.3(2) . .
C00E C00D C00N 122.0(2) . .
C00K C00E C00D 116.8(2) . .
C00K C00E C00P 120.5(2) . .
C00D C00E C00P 122.6(2) . .
C00C C00F C00H 118.2(2) . 3_665
C00C C00F C1 116.7(2) . .
C00H C00F C1 125.0(2) 3_665 .
F003 C00G C00K 120.3(2) . .
F003 C00G C00L 120.2(2) . .
C00K C00G C00L 119.4(2) . .
C00C C00H C00F 118.3(2) . 3_665
C00C C00H C00J 120.4(2) . .
C00F C00H C00J 121.3(2) 3_665 .
C00R C00I C00S 123.2(2) . .
C00R C00I N1 118.7(2) . .
C00S C00I N1 118.2(2) . .
O007 C00J O006 123.6(2) . .
O007 C00J C00H 125.2(2) . .
O006 C00J C00H 111.2(2) . .
F001 C00K C00G 117.9(2) . .
F001 C00K C00E 119.7(2) . .
C00G C00K C00E 122.4(2) . .
F004 C00L C00N 120.3(2) . .
F004 C00L C00G 119.4(2) . .
C00N C00L C00G 120.3(2) . .
C00O C1 C00F 167.4(3) . .
F005 C00N C00L 121.0(2) . .
F005 C00N C00D 119.9(2) . .
C00L C00N C00D 119.1(2) . .
C1 C00O C00B 175.5(3) . .
O006 C00P C00E 104.38(19) . .
O006 C00P H00A 110.9 . .
C00E C00P H00A 110.9 . .
O006 C00P H00B 110.9 . .
C00E C00P H00B 110.9 . .
H00A C00P H00B 108.9 . .
C00R C00Q C00B 119.9(3) . .
C00R C00Q H00Q 120.0 . .
C00B C00Q H00Q 120.0 . .
C00I C00R C00Q 118.7(2) . .
C00I C00R H00R 120.6 . .
C00Q C00R H00R 120.6 . .
C00I C00S C00T 117.7(3) . .
C00I C00S H00S 121.1 . .
C00T C00S H00S 121.1 . .
C00S C00T C00B 121.0(2) . .
C00S C00T H00T 119.5 . .
C00B C00T H00T 119.5 . .

loop_
_geom_bond_atom_site_label_1
_geom_bond_atom_site_label_2
_geom_bond_distance
_geom_bond_site_symmetry_2
F001 C00K 1.339(3) .
F002 C00D 1.340(3) .
F003 C00G 1.335(3) .
F004 C00L 1.338(3) .
F005 C00N 1.335(3) .
O006 C00J 1.344(3) .
O006 C00P 1.455(3) .
O007 C00J 1.209(3) .
O008 N1 1.229(3) .
O009 N1 1.226(3) .
N1 C00I 1.474(3) .
C00B C00T 1.387(4) .
C00B C00Q 1.401(4) .
C00B C00O 1.438(3) .
C00C C00F 1.382(4) .
C00C C00H 1.395(3) .
C00C H00C 0.9500 .
C00D C00E 1.385(4) .
C00D C00N 1.394(4) .
C00E C00K 1.382(4) .
C00E C00P 1.509(3) .
C00F C00H 1.417(3) 3_665
C00F C1 1.436(3) .
C00G C00K 1.379(4) .
C00G C00L 1.379(4) .
C00H C00F 1.417(3) 3_665
C00H C00J 1.478(4) .
C00I C00R 1.368(4) .
C00I C00S 1.379(4) .
C00L C00N 1.371(4) .
C1 C00O 1.200(4) .
C00P H00A 0.9900 .
C00P H00B 0.9900 .
C00Q C00R 1.382(4) .
C00Q H00Q 0.9500 .
C00R H00R 0.9500 .
C00S C00T 1.382(4) .
C00S H00S 0.9500 .
C00T H00T 0.9500 .
